data_7018802
loop_
_publ_author_name
'Xiang, Jing'
'Jia, Li-Hui'
'Man, Wai-Lun'
'Qian, Kang'
'Lee, Gene-Hsiang'
'Peng, Shie-Ming'
'Yiu, Shek-Man'
'Gao, Song'
'Lau, Tai-Chu'

_publ_section_title
;
 A novel triazidoruthenium(iii) building block for the construction of
 polynuclear compounds
;
_journal_issue 19
_journal_name_full 'Dalton Transactions'
_journal_page_first 5794
_journal_paper_doi 10.1039/c2dt11810f
_journal_volume 41
_journal_year 2012
_chemical_formula_sum 'C68 H96 N12 Ni2 O24 Ru4'
_chemical_formula_weight 1987.27
_chemical_name_systematic
;
?
;
_space_group_IT_number 2
_symmetry_cell_setting triclinic
_symmetry_space_group_name_Hall '-P 1'
_symmetry_space_group_name_H-M 'P -1'
_atom_sites_solution_hydrogens geom
_atom_sites_solution_primary direct
_atom_sites_solution_secondary difmap
_audit_creation_method SHELXL-97
_cell_angle_alpha 108.293(3)
_cell_angle_beta 91.440(3)
_cell_angle_gamma 111.629(3)
_cell_formula_units_Z 1
_cell_length_a 11.4249(6)
_cell_length_b 11.8191(5)
_cell_length_c 17.1649(7)
_cell_measurement_reflns_used 17976
_cell_measurement_temperature 150(2)
_cell_measurement_theta_max 25.00
_cell_measurement_theta_min 1.94
_cell_volume 2019.52(17)
_computing_cell_refinement DENZO-SMN
_computing_data_collection 'NONIUS COLLECT'
_computing_data_reduction DENZO-SMN
_computing_molecular_graphics 'Bruker SHELXTL'
_computing_publication_material 'Bruker SHELXTL'
_computing_structure_refinement 'SHELXL-97 (Sheldrick, 1997)'
_computing_structure_solution 'SHELXS-97 (Sheldrick, 1990)'
_diffrn_ambient_temperature 150(2)
_diffrn_measured_fraction_theta_full 0.995
_diffrn_measured_fraction_theta_max 0.995
_diffrn_measurement_device_type 'NONIUS Kappaccd'
_diffrn_measurement_method '\w scans'
_diffrn_radiation_monochromator graphite
_diffrn_radiation_source 'fine-focus sealed tube'
_diffrn_radiation_type MoK\a
_diffrn_radiation_wavelength 0.71073
_diffrn_reflns_av_R_equivalents 0.0607
_diffrn_reflns_av_sigmaI/netI 0.0749
_diffrn_reflns_limit_h_max 13
_diffrn_reflns_limit_h_min -13
_diffrn_reflns_limit_k_max 13
_diffrn_reflns_limit_k_min -14
_diffrn_reflns_limit_l_max 20
_diffrn_reflns_limit_l_min -20
_diffrn_reflns_number 17976
_diffrn_reflns_theta_full 25.00
_diffrn_reflns_theta_max 25.00
_diffrn_reflns_theta_min 1.94
_exptl_absorpt_coefficient_mu 1.266
_exptl_absorpt_correction_T_max 0.982
_exptl_absorpt_correction_T_min 0.834
_exptl_absorpt_correction_type multi-scan
_exptl_crystal_colour red-brown
_exptl_crystal_density_diffrn 1.634
_exptl_crystal_density_method 'not measured'
_exptl_crystal_description plate
_exptl_crystal_F_000 1012
_exptl_crystal_size_max 0.12
_exptl_crystal_size_mid 0.12
_exptl_crystal_size_min 0.03
_refine_diff_density_max 1.298
_refine_diff_density_min -1.041
_refine_diff_density_rms 0.254
_refine_ls_extinction_method none
_refine_ls_goodness_of_fit_ref 1.057
_refine_ls_hydrogen_treatment constr
_refine_ls_matrix_type full
_refine_ls_number_parameters 497
_refine_ls_number_reflns 7088
_refine_ls_number_restraints 5
_refine_ls_restrained_S_all 1.062
_refine_ls_R_factor_all 0.0978
_refine_ls_R_factor_gt 0.0580
_refine_ls_shift/su_max 0.002
_refine_ls_shift/su_mean 0.000
_refine_ls_structure_factor_coef Fsqd
_refine_ls_weighting_details 'calc w=1/[\s^2^(Fo^2^)+(0.0928P)^2^+0.0000P] where P=(Fo^2^+2Fc^2^)/3'
_refine_ls_weighting_scheme calc
_refine_ls_wR_factor_gt 0.1468
_refine_ls_wR_factor_ref 0.1671
_reflns_number_gt 4649
_reflns_number_total 7088
_reflns_threshold_expression >2sigma(I)
_cod_data_source_file c2dt11810f.txt
_cod_data_source_block ic14269
_cod_depositor_comments
;
The following automatic conversions were performed:

'_symmetry_cell_setting' value 'Triclinic' changed to 'triclinic'
according to /home/saulius/struct/CIF-dictionaries/cif_core.dic
dictionary named 'cif_core.dic' version 2.4.1 from 2010-06-29.

Automatic conversion script
Id: cif_fix_values 1715 2011-07-08 13:25:40Z adriana 
;
_cod_original_cell_volume 2019.52(16)
_cod_original_sg_symbol_H-M P-1
_cod_database_code 7018802

loop_
_symmetry_equiv_pos_as_xyz
'x, y, z'
'-x, -y, -z'

loop_
_atom_site_label
_atom_site_type_symbol
_atom_site_fract_x
_atom_site_fract_y
_atom_site_fract_z
_atom_site_U_iso_or_equiv
_atom_site_adp_type
_atom_site_occupancy
_atom_site_symmetry_multiplicity
_atom_site_calc_flag
_atom_site_refinement_flags
Ru1 Ru 0.80084(5) 0.85869(6) 0.87323(3) 0.03955(19) Uani 1 1 d .
Ru2 Ru 0.85700(5) 0.77393(6) 0.66988(4) 0.0427(2) Uani 1 1 d U
Ni1 Ni 1.07785(8) 0.91839(9) 0.95677(5) 0.0400(3) Uani 1 1 d .
O1 O 0.7040(4) 0.9626(5) 0.8539(3) 0.0519(14) Uani 1 1 d .
O2 O 0.8925(4) 0.7627(4) 0.9094(3) 0.0452(12) Uani 1 1 d .
O3 O 0.9190(6) 0.9545(5) 0.6656(3) 0.0601(15) Uani 1 1 d .
O4 O 0.7929(5) 0.5833(5) 0.6511(3) 0.0558(14) Uani 1 1 d .
O5 O 0.9721(4) 1.0161(4) 0.9294(3) 0.0401(11) Uani 1 1 d .
O6 O 0.7713(4) 0.9131(5) 0.9942(3) 0.0474(13) Uani 1 1 d .
O7 O 0.8855(5) 0.7123(6) 0.5428(3) 0.0580(14) Uani 1 1 d .
H7 H 0.8719 0.6280 0.5185 0.087 Uiso 1 1 d R
O8 O 1.1789(4) 0.8309(5) 1.0049(3) 0.0490(13) Uani 1 1 d .
H8 H 1.2204 0.8901 1.0541 0.073 Uiso 1 1 d R
N1 N 0.8322(5) 0.8176(5) 0.7713(3) 0.0408(14) Uani 1 1 d .
N2 N 1.0453(6) 0.7943(8) 0.7039(4) 0.064(2) Uani 1 1 d .
N3 N 1.0854(6) 0.8294(6) 0.7753(4) 0.0476(15) Uani 1 1 d .
N4 N 1.1290(6) 0.8633(7) 0.8419(4) 0.062(2) Uani 1 1 d .
N5 N 0.6292(7) 0.7168(8) 0.8366(4) 0.0623(18) Uani 1 1 d U
N6 N 0.6896(7) 0.7623(9) 0.6248(4) 0.077(2) Uani 1 1 d U
C1 C 0.5826(6) 0.8881(8) 0.8187(4) 0.0451(18) Uani 1 1 d .
C2 C 0.5065(7) 0.9417(8) 0.7903(4) 0.052(2) Uani 1 1 d .
H2 H 0.5415 1.0308 0.7957 0.063 Uiso 1 1 calc R
C3 C 0.3811(7) 0.8652(9) 0.7545(5) 0.060(2) Uani 1 1 d .
H3 H 0.3293 0.9021 0.7365 0.072 Uiso 1 1 calc R
C4 C 0.3301(7) 0.7341(10) 0.7448(5) 0.067(3) Uani 1 1 d .
H4 H 0.2437 0.6816 0.7200 0.080 Uiso 1 1 calc R
C5 C 0.4053(8) 0.6799(9) 0.7712(5) 0.064(2) Uani 1 1 d .
H5 H 0.3706 0.5905 0.7649 0.077 Uiso 1 1 calc R
C6 C 0.5294(7) 0.7561(9) 0.8064(5) 0.058(2) Uani 1 1 d U
C7 C 0.6111(10) 0.6089(11) 0.8368(5) 0.071(3) Uani 1 1 d .
H7A H 0.5267 0.5454 0.8156 0.085 Uiso 1 1 calc R
C8 C 0.6984(8) 0.5650(8) 0.8643(5) 0.055(2) Uani 1 1 d .
C9 C 0.6462(9) 0.4320(9) 0.8543(6) 0.076(3) Uani 1 1 d .
H9A H 0.5592 0.3814 0.8303 0.091 Uiso 1 1 calc R
C10 C 0.7159(11) 0.3749(9) 0.8779(6) 0.087(3) Uani 1 1 d .
H10 H 0.6782 0.2845 0.8687 0.104 Uiso 1 1 calc R
C11 C 0.8417(11) 0.4458(10) 0.9153(6) 0.081(3) Uani 1 1 d .
H11 H 0.8890 0.4057 0.9344 0.097 Uiso 1 1 calc R
C12 C 0.8969(8) 0.5732(8) 0.9245(5) 0.057(2) Uani 1 1 d .
H12 H 0.9839 0.6208 0.9493 0.068 Uiso 1 1 calc R
C13 C 0.8305(7) 0.6376(7) 0.8989(4) 0.0459(18) Uani 1 1 d .
C14 C 0.8279(9) 0.9881(8) 0.6426(5) 0.057(2) Uani 1 1 d .
C15 C 0.8606(9) 1.1114(8) 0.6403(6) 0.066(2) Uani 1 1 d .
H15 H 0.9462 1.1734 0.6583 0.080 Uiso 1 1 calc R
C16 C 0.7682(10) 1.1439(10) 0.6117(6) 0.081(3) Uani 1 1 d .
H16 H 0.7913 1.2280 0.6085 0.097 Uiso 1 1 calc R
C17 C 0.6413(10) 1.0555(11) 0.5873(6) 0.083(3) Uani 1 1 d .
H17 H 0.5779 1.0794 0.5687 0.100 Uiso 1 1 calc R
C18 C 0.6096(9) 0.9340(10) 0.5906(6) 0.078(3) Uani 1 1 d .
H18 H 0.5235 0.8730 0.5743 0.093 Uiso 1 1 calc R
C19 C 0.7006(9) 0.8995(11) 0.6172(5) 0.077(2) Uani 1 1 d U
C20 C 0.5896(12) 0.6832(11) 0.6071(7) 0.092(3) Uiso 1 1 d U
H20 H 0.5188 0.6966 0.5879 0.110 Uiso 1 1 calc R
C21 C 0.5753(8) 0.5585(8) 0.6156(5) 0.057(2) Uani 1 1 d U
C22 C 0.4454(9) 0.4732(10) 0.5994(5) 0.069(3) Uani 1 1 d .
H22 H 0.3834 0.5025 0.5853 0.083 Uiso 1 1 calc R
C23 C 0.4049(9) 0.3535(10) 0.6028(6) 0.076(3) Uani 1 1 d .
H23 H 0.3167 0.2987 0.5907 0.092 Uiso 1 1 calc R
C24 C 0.4955(9) 0.3119(9) 0.6244(6) 0.072(3) Uani 1 1 d .
H24 H 0.4687 0.2278 0.6281 0.086 Uiso 1 1 calc R
C25 C 0.6221(8) 0.3894(8) 0.6404(5) 0.063(2) Uani 1 1 d .
H25 H 0.6821 0.3580 0.6546 0.075 Uiso 1 1 calc R
C26 C 0.6653(7) 0.5127(7) 0.6364(5) 0.0498(19) Uani 1 1 d .
C27 C 1.0259(7) 1.1053(7) 0.8872(4) 0.0455(18) Uani 1 1 d .
H27A H 0.9608 1.1322 0.8701 0.068 Uiso 1 1 calc R
H27B H 1.0563 1.0633 0.8379 0.068 Uiso 1 1 calc R
H27C H 1.0975 1.1817 0.9244 0.068 Uiso 1 1 calc R
C28 C 0.6520(7) 0.8762(9) 1.0217(5) 0.065(2) Uani 1 1 d .
H28A H 0.5910 0.8892 0.9879 0.097 Uiso 1 1 calc R
H28B H 0.6616 0.9293 1.0801 0.097 Uiso 1 1 calc R
H28C H 0.6207 0.7844 1.0161 0.097 Uiso 1 1 calc R
C29 C 0.9532(11) 0.7882(11) 0.4976(6) 0.091(3) Uani 1 1 d .
H29A H 1.0373 0.8486 0.5300 0.137 Uiso 1 1 calc R
H29B H 0.9061 0.8373 0.4863 0.137 Uiso 1 1 calc R
H29C H 0.9636 0.7318 0.4450 0.137 Uiso 1 1 calc R
C30 C 1.2673(8) 0.7828(9) 0.9582(5) 0.068(3) Uani 1 1 d .
H30A H 1.3181 0.8457 0.9336 0.103 Uiso 1 1 calc R
H30B H 1.2186 0.6994 0.9141 0.103 Uiso 1 1 calc R
H30C H 1.3241 0.7710 0.9960 0.103 Uiso 1 1 calc R
O9 O 0.9725(7) 0.4789(7) 0.6530(4) 0.0767(18) Uani 1 1 d .
H9 H 0.9307 0.5245 0.6535 0.115 Uiso 1 1 calc R
C31 C 1.0016(10) 0.4834(10) 0.7340(6) 0.082(3) Uani 1 1 d .
H31A H 1.0561 0.4358 0.7340 0.123 Uiso 1 1 calc R
H31B H 0.9226 0.4434 0.7541 0.123 Uiso 1 1 calc R
H31C H 1.0466 0.5739 0.7706 0.123 Uiso 1 1 calc R
O10 O 0.8345(8) 0.8657(8) 0.3024(6) 0.111(3) Uani 1 1 d D
H10A H 0.9117 0.9168 0.3143 0.167 Uiso 1 1 calc R
C32 C 0.759(2) 0.936(2) 0.3321(13) 0.219(10) Uiso 1 1 d D
H32A H 0.7036 0.8971 0.3678 0.329 Uiso 1 1 calc R
H32B H 0.7055 0.9324 0.2850 0.329 Uiso 1 1 calc R
H32C H 0.8136 1.0262 0.3641 0.329 Uiso 1 1 calc R
O11 O 0.7051(9) 0.6156(9) 0.2021(6) 0.137(4) Uani 1 1 d D
H11A H 0.7712 0.6697 0.2360 0.205 Uiso 1 1 calc R
C33 C 0.7348(16) 0.5846(14) 0.1228(9) 0.157(7) Uani 1 1 d D
H33A H 0.7032 0.6273 0.0918 0.236 Uiso 1 1 calc R
H33B H 0.6948 0.4903 0.0943 0.236 Uiso 1 1 calc R
H33C H 0.8276 0.6141 0.1258 0.236 Uiso 1 1 calc R
O12 O 0.8502(6) 0.4810(6) 0.4467(4) 0.0776(19) Uani 1 1 d .
H12A H 0.9012 0.4814 0.4123 0.116 Uiso 1 1 calc R
C34 C 0.8066(9) 0.3588(9) 0.4602(6) 0.075(3) Uani 1 1 d .
H34A H 0.8009 0.2897 0.4086 0.112 Uiso 1 1 calc R
H34B H 0.7224 0.3403 0.4773 0.112 Uiso 1 1 calc R
H34C H 0.8669 0.3634 0.5039 0.112 Uiso 1 1 calc R

loop_
_atom_site_aniso_label
_atom_site_aniso_U_11
_atom_site_aniso_U_22
_atom_site_aniso_U_33
_atom_site_aniso_U_23
_atom_site_aniso_U_13
_atom_site_aniso_U_12
Ru1 0.0241(3) 0.0443(4) 0.0379(3) 0.0057(3) 0.0032(2) 0.0076(2)
Ru2 0.0344(3) 0.0473(4) 0.0405(3) 0.0088(3) 0.0046(2) 0.0154(3)
Ni1 0.0273(4) 0.0449(5) 0.0397(5) 0.0052(4) 0.0021(4) 0.0138(4)
O1 0.031(3) 0.058(3) 0.051(3) 0.000(3) 0.000(2) 0.017(2)
O2 0.039(3) 0.040(3) 0.048(3) 0.010(2) 0.005(2) 0.011(2)
O3 0.074(4) 0.061(4) 0.059(3) 0.029(3) 0.019(3) 0.034(3)
O4 0.049(3) 0.050(3) 0.059(3) 0.010(3) 0.013(3) 0.016(3)
O5 0.030(2) 0.043(3) 0.043(3) 0.011(2) 0.006(2) 0.013(2)
O6 0.030(2) 0.057(3) 0.038(2) 0.002(2) 0.008(2) 0.011(2)
O7 0.062(4) 0.063(4) 0.046(3) 0.013(3) 0.015(3) 0.026(3)
O8 0.041(3) 0.060(3) 0.040(3) 0.002(2) -0.002(2) 0.028(2)
N1 0.028(3) 0.040(3) 0.049(3) 0.015(3) -0.002(2) 0.009(2)
N2 0.034(4) 0.105(6) 0.045(4) 0.015(4) 0.005(3) 0.028(4)
N3 0.033(3) 0.055(4) 0.055(4) 0.017(3) 0.008(3) 0.018(3)
N4 0.036(4) 0.095(6) 0.042(4) -0.001(4) 0.003(3) 0.035(4)
N5 0.053(4) 0.073(5) 0.046(4) 0.009(4) 0.008(3) 0.018(4)
N6 0.046(4) 0.122(6) 0.058(4) 0.017(4) 0.000(3) 0.038(5)
C1 0.027(4) 0.062(5) 0.034(4) 0.006(4) 0.005(3) 0.013(3)
C2 0.048(5) 0.066(5) 0.047(4) 0.015(4) 0.007(4) 0.031(4)
C3 0.041(5) 0.084(7) 0.061(5) 0.022(5) 0.005(4) 0.035(5)
C4 0.032(4) 0.094(7) 0.050(5) 0.002(5) 0.002(4) 0.017(5)
C5 0.053(5) 0.072(6) 0.046(5) 0.007(4) 0.016(4) 0.012(4)
C6 0.040(4) 0.077(6) 0.037(4) 0.002(4) 0.010(3) 0.016(4)
C7 0.080(7) 0.080(7) 0.055(5) 0.019(5) 0.015(5) 0.038(6)
C8 0.056(5) 0.050(5) 0.049(4) 0.011(4) 0.000(4) 0.015(4)
C9 0.068(6) 0.062(6) 0.067(6) 0.020(5) -0.015(5) -0.004(5)
C10 0.119(9) 0.039(5) 0.074(7) 0.018(5) -0.013(6) 0.006(5)
C11 0.110(9) 0.066(6) 0.069(6) 0.023(5) -0.006(6) 0.040(6)
C12 0.058(5) 0.061(5) 0.052(5) 0.018(4) 0.001(4) 0.024(4)
C13 0.045(4) 0.047(4) 0.036(4) 0.007(3) 0.001(3) 0.014(3)
C14 0.070(6) 0.053(5) 0.059(5) 0.025(4) 0.020(4) 0.029(4)
C15 0.075(6) 0.055(5) 0.075(6) 0.029(5) 0.011(5) 0.027(5)
C16 0.094(8) 0.061(6) 0.097(8) 0.027(6) 0.010(6) 0.041(6)
C17 0.072(7) 0.096(8) 0.081(7) 0.020(6) 0.002(5) 0.043(6)
C18 0.060(6) 0.072(7) 0.076(6) 0.009(5) 0.013(5) 0.012(5)
C19 0.062(6) 0.115(7) 0.048(5) 0.012(5) 0.020(4) 0.041(6)
C21 0.068(6) 0.057(5) 0.051(5) 0.021(4) 0.018(4) 0.029(4)
C22 0.055(6) 0.089(7) 0.060(5) 0.017(5) 0.012(4) 0.032(5)
C23 0.057(6) 0.070(7) 0.063(6) -0.001(5) 0.000(5) 0.003(5)
C24 0.068(6) 0.057(6) 0.074(6) 0.010(5) 0.016(5) 0.018(5)
C25 0.061(5) 0.049(5) 0.070(6) 0.012(4) 0.015(4) 0.021(4)
C26 0.049(5) 0.044(4) 0.045(4) 0.007(4) 0.007(3) 0.013(4)
C27 0.041(4) 0.044(4) 0.041(4) 0.011(3) 0.001(3) 0.009(3)
C28 0.034(4) 0.078(6) 0.060(5) 0.013(5) 0.017(4) 0.007(4)
C29 0.108(9) 0.098(8) 0.069(6) 0.029(6) 0.033(6) 0.040(7)
C30 0.057(5) 0.081(6) 0.066(5) 0.007(5) 0.006(4) 0.042(5)
O9 0.090(5) 0.073(4) 0.077(4) 0.023(4) 0.022(4) 0.045(4)
C31 0.091(8) 0.076(7) 0.071(6) 0.021(5) 0.010(6) 0.027(6)
O10 0.082(5) 0.097(6) 0.138(7) 0.049(5) 0.021(5) 0.010(4)
O11 0.117(7) 0.095(7) 0.129(7) 0.015(6) 0.043(6) -0.014(5)
C33 0.198(18) 0.102(11) 0.143(13) 0.039(10) 0.101(13) 0.028(11)
O12 0.075(5) 0.077(4) 0.067(4) 0.005(3) 0.023(3) 0.030(4)
C34 0.074(6) 0.072(6) 0.063(6) 0.008(5) 0.012(5) 0.025(5)

loop_
_atom_type_symbol
_atom_type_description
_atom_type_scat_dispersion_real
_atom_type_scat_dispersion_imag
_atom_type_scat_source
C C 0.0033 0.0016 'International Tables Vol C Tables 4.2.6.8 and 6.1.1.4'
H H 0.0000 0.0000 'International Tables Vol C Tables 4.2.6.8 and 6.1.1.4'
N N 0.0061 0.0033 'International Tables Vol C Tables 4.2.6.8 and 6.1.1.4'
O O 0.0106 0.0060 'International Tables Vol C Tables 4.2.6.8 and 6.1.1.4'
Ni Ni 0.3393 1.1124 'International Tables Vol C Tables 4.2.6.8 and 6.1.1.4'
Ru Ru -1.2594 0.8363 'International Tables Vol C Tables 4.2.6.8 and 6.1.1.4'

loop_
_geom_angle_atom_site_label_1
_geom_angle_atom_site_label_2
_geom_angle_atom_site_label_3
_geom_angle
_geom_angle_site_symmetry_1
_geom_angle_site_symmetry_3
N1 Ru1 N5 90.2(3) . .
N1 Ru1 O2 95.1(2) . .
N5 Ru1 O2 98.1(3) . .
N1 Ru1 O1 93.2(2) . .
N5 Ru1 O1 82.0(3) . .
O2 Ru1 O1 171.78(19) . .
N1 Ru1 O6 177.7(2) . .
N5 Ru1 O6 92.1(2) . .
O2 Ru1 O6 84.7(2) . .
O1 Ru1 O6 87.1(2) . .
N1 Ru1 O5 98.6(2) . .
N5 Ru1 O5 171.1(2) . .
O2 Ru1 O5 82.27(19) . .
O1 Ru1 O5 96.33(19) . .
O6 Ru1 O5 79.10(18) . .
N1 Ru2 N6 94.2(3) . .
N1 Ru2 O4 95.0(2) . .
N6 Ru2 O4 93.7(3) . .
N1 Ru2 O3 95.4(2) . .
N6 Ru2 O3 83.2(3) . .
O4 Ru2 O3 169.4(2) . .
N1 Ru2 N2 92.7(2) . .
N6 Ru2 N2 172.0(3) . .
O4 Ru2 N2 89.9(3) . .
O3 Ru2 N2 92.0(3) . .
N1 Ru2 O7 178.0(2) . .
N6 Ru2 O7 86.0(3) . .
O4 Ru2 O7 83.0(2) . .
O3 Ru2 O7 86.7(2) . .
N2 Ru2 O7 87.3(2) . .
O6 Ni1 O5 81.09(18) 2_777 2_777
O6 Ni1 N4 96.8(3) 2_777 .
O5 Ni1 N4 176.5(3) 2_777 .
O6 Ni1 O5 89.9(2) 2_777 .
O5 Ni1 O5 80.4(2) 2_777 .
N4 Ni1 O5 96.8(2) . .
O6 Ni1 O8 88.2(2) 2_777 .
O5 Ni1 O8 90.07(18) 2_777 .
N4 Ni1 O8 92.7(2) . .
O5 Ni1 O8 170.43(18) . .
O6 Ni1 O2 167.70(19) 2_777 .
O5 Ni1 O2 92.20(18) 2_777 .
N4 Ni1 O2 89.3(2) . .
O5 Ni1 O2 78.81(18) . .
O8 Ni1 O2 102.2(2) . .
C1 O1 Ru1 112.6(5) . .
C13 O2 Ru1 119.9(4) . .
C13 O2 Ni1 140.9(5) . .
Ru1 O2 Ni1 99.1(2) . .
C14 O3 Ru2 115.0(5) . .
C26 O4 Ru2 118.9(5) . .
C27 O5 Ni1 119.0(4) . 2_777
C27 O5 Ru1 118.3(4) . .
Ni1 O5 Ru1 97.90(19) 2_777 .
C27 O5 Ni1 118.6(4) . .
Ni1 O5 Ni1 99.6(2) 2_777 .
Ru1 O5 Ni1 99.2(2) . .
C28 O6 Ni1 127.4(5) . 2_777
C28 O6 Ru1 125.8(4) . .
Ni1 O6 Ru1 100.4(2) 2_777 .
C29 O7 Ru2 128.6(6) . .
C30 O8 Ni1 121.3(5) . .
Ru2 N1 Ru1 177.9(3) . .
N3 N2 Ru2 118.3(5) . .
N4 N3 N2 176.6(8) . .
N3 N4 Ni1 138.0(6) . .
C7 N5 C6 125.5(8) . .
C7 N5 Ru1 121.1(7) . .
C6 N5 Ru1 113.4(6) . .
C20 N6 C19 115.1(9) . .
C20 N6 Ru2 133.6(10) . .
C19 N6 Ru2 111.3(6) . .
O1 C1 C6 121.7(7) . .
O1 C1 C2 120.0(7) . .
C6 C1 C2 118.2(7) . .
C3 C2 C1 120.0(8) . .
C2 C3 C4 120.2(8) . .
C5 C4 C3 120.1(8) . .
C6 C5 C4 119.4(9) . .
C5 C6 C1 121.9(9) . .
C5 C6 N5 128.4(9) . .
C1 C6 N5 109.7(7) . .
N5 C7 C8 128.8(10) . .
C9 C8 C7 114.3(9) . .
C9 C8 C13 117.5(8) . .
C7 C8 C13 128.2(8) . .
C10 C9 C8 122.0(9) . .
C9 C10 C11 120.8(9) . .
C12 C11 C10 119.4(9) . .
C11 C12 C13 122.5(8) . .
O2 C13 C12 118.7(7) . .
O2 C13 C8 123.6(7) . .
C12 C13 C8 117.7(7) . .
O3 C14 C15 119.2(8) . .
O3 C14 C19 121.6(8) . .
C15 C14 C19 119.1(9) . .
C16 C15 C14 119.4(9) . .
C15 C16 C17 121.2(10) . .
C18 C17 C16 118.9(9) . .
C19 C18 C17 120.6(10) . .
C18 C19 C14 120.8(11) . .
C18 C19 N6 130.4(9) . .
C14 C19 N6 108.8(8) . .
N6 C20 C21 116.6(12) . .
C26 C21 C22 117.1(8) . .
C26 C21 C20 132.1(9) . .
C22 C21 C20 110.8(8) . .
C23 C22 C21 123.5(9) . .
C22 C23 C24 118.1(9) . .
C25 C24 C23 121.2(10) . .
C24 C25 C26 121.4(9) . .
O4 C26 C25 118.2(7) . .
O4 C26 C21 123.0(7) . .
C25 C26 C21 118.8(8) . .

loop_
_geom_bond_atom_site_label_1
_geom_bond_atom_site_label_2
_geom_bond_distance
_geom_bond_site_symmetry_2
Ru1 N1 1.747(6) .
Ru1 N5 1.976(7) .
Ru1 O2 2.013(5) .
Ru1 O1 2.020(5) .
Ru1 O6 2.048(5) .
Ru1 O5 2.077(4) .
Ru2 N1 1.716(6) .
Ru2 N6 1.985(7) .
Ru2 O4 2.008(5) .
Ru2 O3 2.012(6) .
Ru2 N2 2.120(6) .
Ru2 O7 2.147(5) .
Ni1 O6 1.998(5) 2_777
Ni1 O5 2.043(5) 2_777
Ni1 N4 2.047(6) .
Ni1 O5 2.087(5) .
Ni1 O8 2.110(5) .
Ni1 O2 2.152(5) .
O1 C1 1.337(8) .
O2 C13 1.333(9) .
O3 C14 1.334(10) .
O4 C26 1.356(9) .
O5 C27 1.429(8) .
O5 Ni1 2.043(5) 2_777
O6 C28 1.412(8) .
O6 Ni1 1.998(5) 2_777
O7 C29 1.400(12) .
O8 C30 1.470(8) .
N2 N3 1.182(9) .
N3 N4 1.119(8) .
N5 C7 1.215(11) .
N5 C6 1.515(11) .
N6 C20 1.135(13) .
N6 C19 1.626(14) .
C1 C6 1.392(12) .
C1 C2 1.406(10) .
C2 C3 1.378(11) .
C3 C4 1.392(13) .
C4 C5 1.386(12) .
C5 C6 1.365(11) .
C7 C8 1.414(12) .
C8 C9 1.411(12) .
C8 C13 1.430(11) .
C9 C10 1.344(14) .
C10 C11 1.381(14) .
C11 C12 1.354(13) .
C12 C13 1.402(11) .
C14 C15 1.378(12) .
C14 C19 1.400(13) .
C15 C16 1.376(12) .
C16 C17 1.396(14) .
C17 C18 1.366(14) .
C18 C19 1.364(14) .
C20 C21 1.476(14) .
C21 C26 1.411(11) .
C21 C22 1.413(12) .
C22 C23 1.337(14) .
C23 C24 1.385(13) .
C24 C25 1.361(12) .
C25 C26 1.380(11) .
O9 C31 1.402(11) .
O10 C32 1.408(14) .
O11 C33 1.381(12) .
O12 C34 1.439(11) .
